data_4317632
loop_
_publ_author_name
'Augusto Cingolani'
Effendy
'Fabio Marchetti'
'Claudio Pettinari'
'Riccardo Pettinari'
'Brian W. Skelton'
'Allan H. White'

_publ_contact_author_address
;
    Department of Chemistry
    University of Western Australia
    Nedlands
    Western Australia 6907
    Australia
;
_publ_contact_author_email bws@crystal.uwa.edu.au
_publ_contact_author_fax (+61)_08_9380_1118
_publ_contact_author_name 'Skelton, B. W.'
_publ_contact_author_phone (+61)_08-9380_3481
_publ_section_title
;
 First Structurally Characterized Silver(I) Derivatives with
 Nonfluorinated \b-Diketones
;
_journal_name_full 'Inorganic Chemistry'
_journal_page_first 1151
_journal_page_last 1161
_journal_paper_doi 10.1021/ic0109391
_journal_volume 41
_journal_year 2002
_chemical_formula_sum 'C48 H38 Ag F3 N2 O2 P2'
_chemical_formula_weight 901.65
_space_group_IT_number 2
_symmetry_cell_setting triclinic
_symmetry_space_group_name_Hall '-P 1'
_symmetry_space_group_name_H-M 'P -1'
_cell_angle_alpha 87.573(2)
_cell_angle_beta 80.972(2)
_cell_angle_gamma 81.734(2)
_cell_formula_units_Z 2
_cell_length_a 10.672(2)
_cell_length_b 10.710(2)
_cell_length_c 18.718(3)
_cell_measurement_temperature 293
_cell_volume 2090.5(6)
_computing_cell_refinement 'Siemens SAINT (Siemens, 1995)'
_computing_data_collection 'Siemens SMART (Siemens, 1995)'
_computing_data_reduction 'xtal ADDREF'
_computing_molecular_graphics xtal
_computing_publication_material 'xtal BONDLA CIFIO'
_computing_structure_refinement xtal
_computing_structure_solution xtal
_diffrn_ambient_temperature 293
_diffrn_measurement_device_type
;
Bruker SMART CCD diffractometer
;
_diffrn_measurement_method '\w scans'
_diffrn_radiation_detector 'CCD area detector'
_diffrn_radiation_monochromator graphite
_diffrn_radiation_source 'sealed tube'
_diffrn_radiation_type 'Mo K\a'
_diffrn_radiation_wavelength .71073
_diffrn_reflns_av_R_equivalents .041
_diffrn_reflns_av_sigmaI/netI .321
_diffrn_reflns_limit_h_max 12
_diffrn_reflns_limit_h_min -12
_diffrn_reflns_limit_k_max 12
_diffrn_reflns_limit_k_min -12
_diffrn_reflns_limit_l_max 22
_diffrn_reflns_limit_l_min 0
_diffrn_reflns_number 17927
_diffrn_reflns_theta_max 25.49
_diffrn_reflns_theta_min 1.1
_diffrn_standards_decay_% 0
_exptl_absorpt_coefficient_mu .614
_exptl_absorpt_correction_T_max .60
_exptl_absorpt_correction_T_min .45
_exptl_absorpt_correction_type multi-scan
_exptl_absorpt_process_details
;
  SADABS; Sheldrick, 1996
;
_exptl_crystal_colour colourless
_exptl_crystal_density_diffrn 1.432
_exptl_crystal_description rod
_exptl_crystal_F_000 920
_exptl_crystal_size_max .22
_exptl_crystal_size_mid .05
_exptl_crystal_size_min .04
_refine_diff_density_max .85
_refine_diff_density_min -.58
_refine_ls_goodness_of_fit_all 1.109
_refine_ls_goodness_of_fit_ref 1.51
_refine_ls_hydrogen_treatment noref
_refine_ls_matrix_type full
_refine_ls_number_constraints 0
_refine_ls_number_parameters 523
_refine_ls_number_reflns 2950
_refine_ls_number_restraints 0
_refine_ls_R_factor_all .194
_refine_ls_R_factor_gt .068
_refine_ls_shift/su_max .0023
_refine_ls_shift/su_mean .0015
_refine_ls_structure_factor_coef F
_refine_ls_weighting_scheme calc
_refine_ls_wR_factor_all .078
_refine_ls_wR_factor_ref .063
_reflns_d_resolution_high .826
_reflns_d_resolution_low 18.482
_reflns_limit_h_max 12
_reflns_limit_h_min 0
_reflns_limit_k_max 12
_reflns_limit_k_min -12
_reflns_limit_l_max 22
_reflns_limit_l_min -21
_reflns_number_gt 2950
_reflns_number_total 7481
_reflns_threshold_expression 'F    > 4.00 sig(F   )'
_cod_data_source_file ic0109391_4.cif
_cod_data_source_block '[Ag(Q2)(Ph3P)2]'
_cod_original_sg_symbol_Hall -p_1
_cod_original_formula_sum 'C48 H38 Ag1 F3 N2 O2 P2'
_cod_database_code 4317632

loop_
_symmetry_equiv_pos_as_xyz
+x,+y,+z
-x,-y,-z

loop_
_atom_site_label
_atom_site_fract_x
_atom_site_fract_y
_atom_site_fract_z
_atom_site_U_iso_or_equiv
_atom_site_adp_type
_atom_site_calc_flag
_atom_site_calc_attached_atom
_atom_site_occupancy
_atom_site_disorder_assembly
_atom_site_disorder_group
Ag .87491(9) .86241(9) .20538(5) .0678(9) Uani ? ? 1.00000 ? ?
N1 1.1032(14) .5349(11) .3024(6) .077(12) Uani ? ? 1.00000 ? ?
C11 1.2330(18) .5203(16) .2679(9) .089(16) Uani ? ? 1.00000 ? ?
C12 1.309(2) .426(2) .3020(12) .17(2) Uani ? ? 1.00000 ? ?
C13 1.439(3) .413(2) .2688(15) .18(3) Uani ? ? 1.00000 ? ?
C14 1.483(2) .481(2) .2076(13) .16(3) Uani ? ? 1.00000 ? ?
C15 1.393(2) .580(2) .1801(10) .14(2) Uani ? ? 1.00000 ? ?
C16 1.282(2) .5759(18) .2116(9) .13(2) Uani ? ? 1.00000 ? ?
N2 1.0654(16) .4686(11) .3660(7) .092(13) Uani ? ? 1.00000 ? ?
C3 .944(2) .5032(17) .3843(8) .090(17) Uani ? ? 1.00000 ? ?
C31 .8783(17) .4511(14) .4539(8) .143(19) Uani ? ? 1.00000 ? ?
C4 .8953(17) .5878(17) .3343(9) .085(16) Uani ? ? 1.00000 ? ?
C41 .768(2) .6527(18) .3242(10) .11(2) Uani ? ? 1.00000 ? ?
C42 .662(2) .623(2) .3823(15) .15(3) Uani ? ? 1.00000 ? ?
F41 .6319(11) .5120(11) .3898(6) .170(12) Uani ? ? 1.00000 ? ?
F42 .5503(12) .6958(13) .3706(7) .221(16) Uani ? ? 1.00000 ? ?
F43 .6757(12) .6591(13) .4502(6) .216(15) Uani ? ? 1.00000 ? ?
O4 .7421(12) .7162(12) .2696(7) .146(13) Uani ? ? 1.00000 ? ?
C5 .996(2) .6086(13) .2828(8) .080(15) Uani ? ? 1.00000 ? ?
O5 1.0128(9) .6754(8) .2234(5) .101(9) Uani ? ? 1.00000 ? ?
P1 .8893(3) 1.0371(3) .28330(14) .054(3) Uani ? ? 1.00000 ? ?
C111 .7406(11) 1.0802(11) .3415(6) .057(11) Uani ? ? 1.00000 ? ?
C112 .6398(15) 1.0177(13) .3375(7) .089(13) Uani ? ? 1.00000 ? ?
C113 .5252(15) 1.0448(16) .3834(9) .117(17) Uani ? ? 1.00000 ? ?
C114 .5071(14) 1.1400(17) .4331(7) .097(15) Uani ? ? 1.00000 ? ?
C115 .6063(15) 1.2033(12) .4363(6) .075(13) Uani ? ? 1.00000 ? ?
C116 .7181(12) 1.1754(12) .3924(7) .069(12) Uani ? ? 1.00000 ? ?
C121 1.0081(10) 1.0188(14) .3463(5) .054(10) Uani ? ? 1.00000 ? ?
C122 1.0487(12) .8995(14) .3687(7) .081(13) Uani ? ? 1.00000 ? ?
C123 1.1369(15) .8861(16) .4206(8) .102(16) Uani ? ? 1.00000 ? ?
C124 1.1777(15) .989(2) .4439(8) .104(18) Uani ? ? 1.00000 ? ?
C125 1.1367(14) 1.1045(17) .4195(8) .091(15) Uani ? ? 1.00000 ? ?
C126 1.0503(12) 1.1221(13) .3701(6) .072(12) Uani ? ? 1.00000 ? ?
C131 .9242(12) 1.1768(11) .2331(5) .051(10) Uani ? ? 1.00000 ? ?
C132 1.0410(13) 1.1742(12) .1910(7) .067(12) Uani ? ? 1.00000 ? ?
C133 1.0808(11) 1.2753(16) .1515(6) .073(13) Uani ? ? 1.00000 ? ?
C134 .9985(16) 1.3878(14) .1537(6) .079(14) Uani ? ? 1.00000 ? ?
C135 .8828(15) 1.3940(13) .1931(7) .081(14) Uani ? ? 1.00000 ? ?
C136 .8407(12) 1.2918(14) .2329(6) .067(12) Uani ? ? 1.00000 ? ?
P2 .7427(3) .8919(3) .10775(16) .064(3) Uani ? ? 1.00000 ? ?
C211 .7884(11) 1.0074(10) .0396(6) .058(10) Uani ? ? 1.00000 ? ?
C212 .8698(12) 1.0907(13) .0525(6) .065(11) Uani ? ? 1.00000 ? ?
C213 .9066(13) 1.1817(13) .0065(8) .085(13) Uani ? ? 1.00000 ? ?
C214 .8631(14) 1.1982(12) -.0597(7) .082(13) Uani ? ? 1.00000 ? ?
C215 .7813(14) 1.1167(14) -.0756(6) .078(13) Uani ? ? 1.00000 ? ?
C216 .7448(11) 1.0237(12) -.0288(7) .071(12) Uani ? ? 1.00000 ? ?
C221 .7183(13) .7546(12) .0604(6) .059(11) Uani ? ? 1.00000 ? ?
C222 .8043(13) .6503(14) .0603(6) .073(12) Uani ? ? 1.00000 ? ?
C223 .7923(15) .5426(13) .0250(8) .093(15) Uani ? ? 1.00000 ? ?
C224 .688(2) .5445(16) -.0123(7) .097(17) Uani ? ? 1.00000 ? ?
C225 .6002(14) .6480(18) -.0114(7) .088(15) Uani ? ? 1.00000 ? ?
C226 .6102(13) .7538(13) .0261(7) .081(13) Uani ? ? 1.00000 ? ?
C231 .5832(14) .9526(18) .1500(7) .085(15) Uani ? ? 1.00000 ? ?
C232 .5150(18) .8733(17) .1961(9) .109(17) Uani ? ? 1.00000 ? ?
C234 .352(2) 1.045(3) .2303(12) .15(3) Uani ? ? 1.00000 ? ?
C233 .398(2) .919(3) .2380(11) .15(3) Uani ? ? 1.00000 ? ?
C235 .417(2) 1.122(2) .1851(10) .15(2) Uani ? ? 1.00000 ? ?
C236 .5321(16) 1.0790(19) .1446(7) .104(16) Uani ? ? 1.00000 ? ?
H12 1.27395 .37507 .34591 .20400 Uiso ? ? 1.00000 ? ?
H13 1.49956 .34138 .28971 .20300 Uiso ? ? 1.00000 ? ?
H14 1.58000 .45575 .18864 .16000 Uiso ? ? 1.00000 ? ?
H15 1.43002 .62545 .14092 .14900 Uiso ? ? 1.00000 ? ?
H16 1.22689 .64663 .19178 .11400 Uiso ? ? 1.00000 ? ?
H31a .86231 .50624 .49442 .18000 Uiso ? ? 1.00000 ? ?
H31b .79705 .42183 .45036 .18000 Uiso ? ? 1.00000 ? ?
H31c .93089 .37749 .47145 .18000 Uiso ? ? 1.00000 ? ?
H112 .65021 .95092 .30418 .10800 Uiso ? ? 1.00000 ? ?
H113 .45691 .99382 .38279 .14000 Uiso ? ? 1.00000 ? ?
H114 .42637 1.15722 .46594 .11700 Uiso ? ? 1.00000 ? ?
H115 .59659 1.27095 .47061 .09300 Uiso ? ? 1.00000 ? ?
H116 .78871 1.22438 .39413 .09200 Uiso ? ? 1.00000 ? ?
H122 1.01896 .82519 .35080 .10100 Uiso ? ? 1.00000 ? ?
H123 1.16620 .79957 .43888 .12900 Uiso ? ? 1.00000 ? ?
H124 1.24114 .97639 .47611 .12600 Uiso ? ? 1.00000 ? ?
H125 1.16979 1.17920 .43819 .11300 Uiso ? ? 1.00000 ? ?
H126 1.02154 1.20900 .35205 .09700 Uiso ? ? 1.00000 ? ?
H132 1.10074 1.09501 .18873 .08000 Uiso ? ? 1.00000 ? ?
H133 1.16691 1.27021 .12042 .07500 Uiso ? ? 1.00000 ? ?
H134 1.02584 1.46502 .12847 .09700 Uiso ? ? 1.00000 ? ?
H135 .82483 1.47326 .19469 .09800 Uiso ? ? 1.00000 ? ?
H136 .75532 1.29782 .26114 .08300 Uiso ? ? 1.00000 ? ?
H212 .89953 1.08084 .09919 .08100 Uiso ? ? 1.00000 ? ?
H213 .96609 1.23574 .01731 .10800 Uiso ? ? 1.00000 ? ?
H214 .88659 1.26364 -.09707 .09700 Uiso ? ? 1.00000 ? ?
H215 .74932 1.12435 -.12191 .09300 Uiso ? ? 1.00000 ? ?
H216 .68670 .96875 -.04229 .09000 Uiso ? ? 1.00000 ? ?
H222 .88052 .65055 .08423 .09300 Uiso ? ? 1.00000 ? ?
H223 .85715 .46753 .02478 .11800 Uiso ? ? 1.00000 ? ?
H224 .68054 .46975 -.03880 .12200 Uiso ? ? 1.00000 ? ?
H225 .52890 .64965 -.03906 .10800 Uiso ? ? 1.00000 ? ?
H226 .54315 .82764 .02894 .10300 Uiso ? ? 1.00000 ? ?
H232 .55113 .78392 .19915 .14200 Uiso ? ? 1.00000 ? ?
H233 .35435 .85482 .27049 .19400 Uiso ? ? 1.00000 ? ?
H234 .27294 1.06169 .26330 .18600 Uiso ? ? 1.00000 ? ?
H235 .36638 1.20469 .18444 .18900 Uiso ? ? 1.00000 ? ?
H236 .57833 1.14235 .11199 .13300 Uiso ? ? 1.00000 ? ?

loop_
_atom_site_aniso_label
_atom_site_aniso_U_11
_atom_site_aniso_U_22
_atom_site_aniso_U_33
_atom_site_aniso_U_12
_atom_site_aniso_U_13
_atom_site_aniso_U_23
Ag .0805(8) .0648(7) .0600(6) .0025(5) -.0263(5) -.0072(5)
N1 .093(11) .080(9) .057(9) -.003(9) -.018(8) -.012(7)
C11 .084(14) .105(14) .081(12) -.002(12) -.033(12) -.015(10)
C12 .106(18) .144(18) .27(2) .019(15) -.073(19) .041(17)
C13 .12(2) .17(2) .24(3) .020(17) -.093(19) .072(18)
C14 .16(2) .17(2) .134(18) -.043(17) .023(16) -.001(15)
C15 .13(2) .17(2) .133(17) -.072(17) -.040(15) .033(14)
C16 .118(17) .21(2) .070(11) -.096(15) -.017(11) .080(12)
N2 .138(13) .094(10) .045(8) -.015(10) -.019(8) .005(7)
C3 .143(18) .099(14) .031(10) -.045(13) .005(12) -.004(9)
C31 .23(2) .118(14) .095(12) -.063(13) -.037(12) .005(10)
C4 .072(13) .122(15) .058(12) -.019(12) .017(11) -.036(10)
C41 .102(17) .113(17) .121(17) -.042(16) .034(15) -.051(12)
C42 .12(2) .099(17) .21(3) -.006(15) .005(19) .046(19)
F41 .183(11) .126(9) .198(11) -.054(8) .007(7) .021(8)
F42 .147(11) .228(14) .241(14) .019(10) .066(9) .028(10)
F43 .227(14) .247(15) .139(9) .029(10) .035(9) -.054(10)
O4 .154(11) .140(11) .131(10) .025(8) -.024(9) .007(8)
C5 .148(17) .051(10) .047(10) -.007(11) -.036(12) -.008(8)
O5 .141(9) .082(7) .071(6) .028(6) -.026(6) -.010(5)
P1 .055(2) .059(2) .0487(19) .0001(18) -.0136(16) -.0063(17)
C111 .056(9) .069(9) .052(8) -.010(7) -.025(7) -.005(7)
C112 .062(11) .124(13) .081(10) -.018(10) .007(8) -.049(9)
C113 .083(13) .175(17) .105(12) -.055(12) -.009(10) -.047(12)
C114 .060(11) .162(16) .069(10) -.016(10) .004(8) -.026(10)
C115 .073(11) .088(11) .057(9) -.004(9) .005(8) -.015(7)
C116 .062(10) .078(10) .066(9) -.003(8) -.011(7) -.010(8)
C121 .046(8) .066(10) .049(7) -.002(8) -.010(6) .002(7)
C122 .071(10) .089(12) .084(10) -.007(9) -.019(8) .017(8)
C123 .091(13) .124(15) .090(12) -.003(11) -.033(9) .049(11)
C124 .082(13) .16(2) .083(11) -.035(14) -.034(9) .020(13)
C125 .066(11) .129(16) .083(11) -.022(10) -.020(9) -.000(10)
C126 .063(10) .091(11) .068(9) -.008(8) -.030(7) -.005(8)
C131 .040(8) .073(10) .044(7) -.011(7) -.010(6) -.014(6)
C132 .065(11) .065(10) .074(9) -.010(8) -.023(8) .012(8)
C133 .049(9) .101(13) .068(9) .001(10) -.011(7) -.006(9)
C134 .093(13) .090(12) .057(9) -.023(10) -.009(9) -.001(8)
C135 .096(13) .075(12) .064(10) .011(10) -.010(9) -.001(8)
C136 .069(10) .072(10) .058(8) .001(9) -.012(7) -.003(8)
P2 .065(3) .074(3) .056(2) -.001(2) -.0186(17) -.0141(18)
C211 .057(9) .050(8) .063(9) .013(7) -.016(7) -.012(7)
C212 .089(11) .059(9) .055(8) -.015(8) -.031(7) .006(7)
C213 .114(12) .070(11) .078(10) -.016(9) -.040(9) .011(8)
C214 .106(12) .058(10) .082(11) -.013(9) -.019(9) .006(8)
C215 .100(12) .077(11) .058(9) -.002(9) -.028(8) .011(8)
C216 .080(10) .073(10) .071(9) -.016(8) -.039(8) .001(8)
C221 .070(10) .055(10) .054(8) -.013(8) -.012(7) -.007(7)
C222 .088(11) .058(10) .078(9) -.016(9) -.027(8) -.001(8)
C223 .113(14) .068(11) .101(12) -.018(10) -.019(10) -.004(9)
C224 .128(16) .095(14) .080(11) -.052(12) -.012(10) -.022(10)
C225 .091(12) .109(14) .072(10) -.024(11) -.025(8) -.013(10)
C226 .080(11) .087(11) .077(10) -.010(9) -.017(8) -.012(8)
C231 .078(12) .113(14) .068(10) .004(11) -.032(9) -.030(10)
C232 .079(13) .187(19) .070(11) -.044(13) -.011(9) -.013(12)
C234 .068(16) .32(4) .054(13) -.01(2) -.011(11) -.04(2)
C233 .09(2) .28(3) .077(13) -.03(2) -.024(13) -.021(19)
C235 .093(16) .24(3) .088(14) .085(16) -.012(11) -.061(15)
C236 .091(13) .148(17) .065(10) .021(11) -.019(9) -.025(10)

loop_
_atom_type_symbol
_atom_type_description
_atom_type_oxidation_number
_atom_type_number_in_cell
_atom_type_scat_dispersion_real
_atom_type_scat_dispersion_imag
_atom_type_scat_source
C ? 0 96 .002014 .002014 'Int Tables Vol IV Tables 2.2B and 2.3.1'
H ? 0 76 0 0 'Int Tables Vol IV Tables 2.2B and 2.3.1'
N ? 0 4 .004028 .002991 'Int Tables Vol IV Tables 2.2B and 2.3.1'
F ? 0 6 .013977 .01001 'Int Tables Vol IV Tables 2.2B and 2.3.1'
O ? 0 4 .007996 .005981 'Int Tables Vol IV Tables 2.2B and 2.3.1'
P ? 0 4 .090027 .094971 'Int Tables Vol IV Tables 2.2B and 2.3.1'
Ag ? 0 2 -1.085 1.101 'Int Tables Vol IV Tables 2.2B and 2.3.1'

loop_
_diffrn_attenuator_code
_diffrn_attenuator_scale
? ?

loop_
_geom_angle_atom_site_label_1
_geom_angle_atom_site_label_2
_geom_angle_atom_site_label_3
_geom_angle_site_symmetry_1
_geom_angle_site_symmetry_2
_geom_angle_site_symmetry_3
_geom_angle
_geom_angle_publ_flag
O4 Ag O5 . . . 73.6(4) ?
O4 Ag P1 . . . 110.8(3) ?
O4 Ag P2 . . . 91.5(3) ?
O5 Ag P1 . . . 114.9(3) ?
O5 Ag P2 . . . 123.4(2) ?
P1 Ag P2 . . . 121.44(11) ?
C11 N1 N2 . . . 121.5(13) ?
C11 N1 C5 . . . 130.3(13) ?
N2 N1 C5 . . . 108.1(13) ?
N1 C11 C12 . . . 111.6(15) ?
N1 C11 C16 . . . 128.9(17) ?
C12 C11 C16 . . . 119.4(18) ?
C11 C12 C13 . . . 111.9(19) ?
C11 C12 H12 . . . 123(2) ?
C13 C12 H12 . . . 125(2) ?
C12 C13 C14 . . . 123(2) ?
C12 C13 H13 . . . 116(2) ?
C14 C13 H13 . . . 120(2) ?
C13 C14 C15 . . . 118(2) ?
C13 C14 H14 . . . 113(2) ?
C15 C14 H14 . . . 128(2) ?
C14 C15 C16 . . . 111(2) ?
C14 C15 H15 . . . 114(2) ?
C16 C15 H15 . . . 135(2) ?
C11 C16 C15 . . . 135(2) ?
C11 C16 H16 . . . 116.6(18) ?
C15 C16 H16 . . . 106.8(18) ?
N1 N2 C3 . . . 107.0(13) ?
N2 C3 C31 . . . 118.6(15) ?
N2 C3 C4 . . . 111.5(15) ?
C31 C3 C4 . . . 130.0(18) ?
C3 C31 H31a . . . 115.8(15) ?
C3 C31 H31b . . . 114.7(16) ?
C3 C31 H31c . . . 111.3(15) ?
H31a C31 H31b . . . 106.5(15) ?
H31a C31 H31c . . . 102.6(15) ?
H31b C31 H31c . . . 104.6(15) ?
C3 C4 C41 . . . 136.1(17) ?
C3 C4 C5 . . . 106.8(16) ?
C41 C4 C5 . . . 117.1(16) ?
C4 C41 C42 . . . 114.0(17) ?
C4 C41 O4 . . . 125.7(17) ?
C42 C41 O4 . . . 120(2) ?
C41 C42 F41 . . . 120.5(19) ?
C41 C42 F42 . . . 108.7(19) ?
C41 C42 F43 . . . 113(2) ?
F41 C42 F42 . . . 104(2) ?
F41 C42 F43 . . . 107(2) ?
F42 C42 F43 . . . 102.3(17) ?
Ag O4 C41 . . . 124.2(14) ?
N1 C5 C4 . . . 106.6(13) ?
N1 C5 O5 . . . 116.5(16) ?
C4 C5 O5 . . . 136.8(18) ?
Ag O5 C5 . . . 121.1(9) ?
Ag P1 C111 . . . 110.9(4) ?
Ag P1 C121 . . . 120.2(4) ?
Ag P1 C131 . . . 112.8(4) ?
C111 P1 C121 . . . 103.1(5) ?
C111 P1 C131 . . . 106.2(5) ?
C121 P1 C131 . . . 102.3(6) ?
P1 C111 C112 . . . 119.6(9) ?
P1 C111 C116 . . . 124.9(10) ?
C112 C111 C116 . . . 115.5(10) ?
C111 C112 C113 . . . 121.3(13) ?
C111 C112 H112 . . . 119.0(13) ?
C113 C112 H112 . . . 119.5(16) ?
C112 C113 C114 . . . 121.2(16) ?
C112 C113 H113 . . . 120.0(16) ?
C114 C113 H113 . . . 118.7(14) ?
C113 C114 C115 . . . 117.5(12) ?
C113 C114 H114 . . . 120.6(17) ?
C115 C114 H114 . . . 121.8(15) ?
C114 C115 C116 . . . 121.1(12) ?
C114 C115 H115 . . . 119.6(14) ?
C116 C115 H115 . . . 119.3(16) ?
C111 C116 C115 . . . 123.3(13) ?
C111 C116 H116 . . . 116.5(11) ?
C115 C116 H116 . . . 120.2(13) ?
P1 C121 C122 . . . 117.1(11) ?
P1 C121 C126 . . . 120.8(10) ?
C122 C121 C126 . . . 122.1(12) ?
C121 C122 C123 . . . 116.9(14) ?
C121 C122 H122 . . . 121.8(13) ?
C123 C122 H122 . . . 121.3(14) ?
C122 C123 C124 . . . 120.3(15) ?
C122 C123 H123 . . . 118.4(16) ?
C124 C123 H123 . . . 121.3(16) ?
C123 C124 C125 . . . 120.6(16) ?
C123 C124 H124 . . . 118(2) ?
C125 C124 H124 . . . 121(2) ?
C124 C125 C126 . . . 121.0(17) ?
C124 C125 H125 . . . 118.1(16) ?
C126 C125 H125 . . . 120.8(15) ?
C121 C126 C125 . . . 119.0(13) ?
C121 C126 H126 . . . 121.2(12) ?
C125 C126 H126 . . . 119.8(14) ?
P1 C131 C132 . . . 118.2(9) ?
P1 C131 C136 . . . 125.7(9) ?
C132 C131 C136 . . . 116.1(11) ?
C131 C132 C133 . . . 124.0(12) ?
C131 C132 H132 . . . 118.4(12) ?
C133 C132 H132 . . . 117.5(12) ?
C132 C133 C134 . . . 118.7(11) ?
C132 C133 H133 . . . 122.2(14) ?
C134 C133 H133 . . . 119.1(15) ?
C133 C134 C135 . . . 119.3(13) ?
C133 C134 H134 . . . 121.2(15) ?
C135 C134 H134 . . . 119.4(14) ?
C134 C135 C136 . . . 122.6(13) ?
C134 C135 H135 . . . 119.3(14) ?
C136 C135 H135 . . . 118.1(14) ?
C131 C136 C135 . . . 119.2(11) ?
C131 C136 H136 . . . 119.3(13) ?
C135 C136 H136 . . . 121.5(13) ?
Ag P2 C211 . . . 114.5(4) ?
Ag P2 C221 . . . 119.2(4) ?
Ag P2 C231 . . . 106.0(5) ?
C211 P2 C221 . . . 106.8(5) ?
C211 P2 C231 . . . 105.8(7) ?
C221 P2 C231 . . . 103.2(7) ?
P2 C211 C212 . . . 120.0(9) ?
P2 C211 C216 . . . 125.0(10) ?
C212 C211 C216 . . . 115.0(10) ?
C211 C212 C213 . . . 124.7(12) ?
C211 C212 H212 . . . 115.7(12) ?
C213 C212 H212 . . . 119.6(14) ?
C212 C213 C214 . . . 120.2(14) ?
C212 C213 H213 . . . 121.6(15) ?
C214 C213 H213 . . . 118.2(13) ?
C213 C214 C215 . . . 117.5(12) ?
C213 C214 H214 . . . 125.0(15) ?
C215 C214 H214 . . . 117.5(13) ?
C214 C215 C216 . . . 122.1(12) ?
C214 C215 H215 . . . 120.1(13) ?
C216 C215 H215 . . . 117.9(15) ?
C211 C216 C215 . . . 120.6(13) ?
C211 C216 H216 . . . 120.4(12) ?
C215 C216 H216 . . . 119.1(13) ?
P2 C221 C222 . . . 118.6(11) ?
P2 C221 C226 . . . 122.0(9) ?
C222 C221 C226 . . . 119.4(13) ?
C221 C222 C223 . . . 121.7(13) ?
C221 C222 H222 . . . 119.7(15) ?
C223 C222 H222 . . . 118.6(13) ?
C222 C223 C224 . . . 118.6(13) ?
C222 C223 H223 . . . 120.5(16) ?
C224 C223 H223 . . . 120.8(15) ?
C223 C224 C225 . . . 120.1(16) ?
C223 C224 H224 . . . 119.3(16) ?
C225 C224 H224 . . . 121(2) ?
C224 C225 C226 . . . 121.1(15) ?
C224 C225 H225 . . . 119.6(18) ?
C226 C225 H225 . . . 119.3(16) ?
C221 C226 C225 . . . 118.9(12) ?
C221 C226 H226 . . . 120.1(13) ?
C225 C226 H226 . . . 121.0(14) ?
P2 C231 C232 . . . 118.3(13) ?
P2 C231 C236 . . . 122.5(12) ?
C232 C231 C236 . . . 118.8(13) ?
C231 C232 C233 . . . 121.0(18) ?
C231 C232 H232 . . . 118.3(16) ?
C233 C232 H232 . . . 120.7(19) ?
C233 C234 C235 . . . 122(2) ?
C233 C234 H234 . . . 107(3) ?
C235 C234 H234 . . . 131(3) ?
C232 C233 C234 . . . 118(2) ?
C232 C233 H233 . . . 116(2) ?
C234 C233 H233 . . . 127(2) ?
C234 C235 C236 . . . 121(2) ?
C234 C235 H235 . . . 109(2) ?
C236 C235 H235 . . . 129(2) ?
C231 C236 C235 . . . 119.6(17) ?
C231 C236 H236 . . . 122.4(14) ?
C235 C236 H236 . . . 117.9(18) ?

loop_
_geom_bond_atom_site_label_1
_geom_bond_atom_site_label_2
_geom_bond_site_symmetry_1
_geom_bond_site_symmetry_2
_geom_bond_distance
_geom_bond_publ_flag
Ag O4 . . 2.418(13) ?
Ag O5 . . 2.354(8) ?
Ag P1 . . 2.457(3) ?
Ag P2 . . 2.462(3) ?
N1 C11 . . 1.42(2) ?
N1 N2 . . 1.394(17) ?
N1 C5 . . 1.39(2) ?
C11 C12 . . 1.40(3) ?
C11 C16 . . 1.27(2) ?
C12 C13 . . 1.42(3) ?
C12 H12 . . 1.02(2) ?
C13 C14 . . 1.39(3) ?
C13 H13 . . 1.03(2) ?
C14 C15 . . 1.46(3) ?
C14 H14 . . 1.04(2) ?
C15 C16 . . 1.24(3) ?
C15 H15 . . .93(2) ?
C16 H16 . . .990(19) ?
N2 C3 . . 1.29(3) ?
C3 C31 . . 1.50(2) ?
C3 C4 . . 1.39(2) ?
C31 H31a . . .960(15) ?
C31 H31b . . .976(19) ?
C31 H31c . . .976(15) ?
C4 C41 . . 1.47(3) ?
C4 C5 . . 1.36(2) ?
C41 C42 . . 1.51(3) ?
C41 O4 . . 1.25(2) ?
C42 F41 . . 1.27(3) ?
C42 F42 . . 1.37(3) ?
C42 F43 . . 1.38(3) ?
C5 O5 . . 1.300(16) ?
P1 C111 . . 1.790(11) ?
P1 C121 . . 1.848(12) ?
P1 C131 . . 1.786(12) ?
C111 C112 . . 1.36(2) ?
C111 C116 . . 1.395(17) ?
C112 C113 . . 1.38(2) ?
C112 H112 . . .952(14) ?
C113 C114 . . 1.38(2) ?
C113 H113 . . .973(18) ?
C114 C115 . . 1.35(2) ?
C114 H114 . . .976(13) ?
C115 C116 . . 1.341(18) ?
C115 H115 . . .972(12) ?
C116 H116 . . .983(14) ?
C121 C122 . . 1.36(2) ?
C121 C126 . . 1.37(2) ?
C122 C123 . . 1.44(2) ?
C122 H122 . . .987(15) ?
C123 C124 . . 1.36(3) ?
C123 H123 . . .998(17) ?
C124 C125 . . 1.34(3) ?
C124 H124 . . .967(17) ?
C125 C126 . . 1.39(2) ?
C125 H125 . . 1.015(18) ?
C126 H126 . . .999(13) ?
C131 C132 . . 1.364(17) ?
C131 C136 . . 1.412(17) ?
C132 C133 . . 1.37(2) ?
C132 H132 . . .983(12) ?
C133 C134 . . 1.38(2) ?
C133 H133 . . 1.003(11) ?
C134 C135 . . 1.33(2) ?
C134 H134 . . .992(15) ?
C135 C136 . . 1.39(2) ?
C135 H135 . . .975(13) ?
C136 H136 . . .975(11) ?
P2 C211 . . 1.800(11) ?
P2 C221 . . 1.819(14) ?
P2 C231 . . 1.803(14) ?
C211 C212 . . 1.38(2) ?
C211 C216 . . 1.424(18) ?
C212 C213 . . 1.333(19) ?
C212 H212 . . .973(12) ?
C213 C214 . . 1.39(2) ?
C213 H213 . . .967(15) ?
C214 C215 . . 1.39(2) ?
C214 H214 . . .998(13) ?
C215 C216 . . 1.357(19) ?
C215 H215 . . .977(13) ?
C216 H216 . . .981(14) ?
C221 C222 . . 1.340(18) ?
C221 C226 . . 1.41(2) ?
C222 C223 . . 1.39(2) ?
C222 H222 . . .988(14) ?
C223 C224 . . 1.40(3) ?
C223 H223 . . .982(14) ?
C224 C225 . . 1.35(2) ?
C224 H224 . . .980(17) ?
C225 C226 . . 1.38(2) ?
C225 H225 . . .983(16) ?
C226 H226 . . .984(13) ?
C231 C232 . . 1.38(2) ?
C231 C236 . . 1.39(3) ?
C232 C233 . . 1.40(3) ?
C232 H232 . . .982(17) ?
C234 C233 . . 1.38(4) ?
C234 C235 . . 1.34(3) ?
C234 H234 . . .96(2) ?
C233 H233 . . 1.01(3) ?
C235 C236 . . 1.37(2) ?
C235 H235 . . .96(2) ?
C236 H236 . . 1.021(18) ?

loop_
_geom_contact_atom_site_label_1
_geom_contact_atom_site_label_2
_geom_contact_distance
_geom_contact_site_symmetry_1
_geom_contact_site_symmetry_2
_geom_contact_publ_flag
Ag C41 3.29(2) . . ?
Ag C5 3.224(15) . . ?
Ag C231 3.430(15) . . ?
Ag H112 2.8587(9) . . ?
Ag H212 3.0185(10) . . ?
Ag H214 3.1679(9) . '2 775' ?
N1 C12 2.33(3) . . ?
N1 C16 2.43(2) . . ?
N1 C3 2.16(2) . . ?
N1 C4 2.20(2) . . ?
N1 O5 2.286(15) . . ?
N1 H12 2.523(13) . . ?
N1 H16 2.617(12) . . ?
C11 C13 2.33(3) . . ?
C11 C14 2.71(3) . . ?
C11 C15 2.32(3) . . ?
C11 N2 2.46(2) . . ?
C11 C5 2.55(3) . . ?
C11 O5 2.89(2) . . ?
C11 H12 2.134(17) . . ?
C11 H16 1.925(17) . . ?
C12 C14 2.47(3) . . ?
C12 C15 2.86(3) . . ?
C12 C16 2.30(3) . . ?
C12 N2 2.67(3) . . ?
C12 H13 2.08(2) . . ?
C13 C15 2.44(3) . . ?
C13 C16 2.56(3) . . ?
C13 H12 2.17(3) . . ?
C13 H14 2.04(3) . . ?
C14 C16 2.22(3) . . ?
C14 H13 2.11(2) . . ?
C14 H15 2.02(2) . . ?
C15 H14 2.26(2) . . ?
C15 H16 1.80(2) . . ?
C16 O5 2.90(2) . . ?
C16 H15 2.011(19) . . ?
N2 C31 2.40(2) . . ?
N2 C4 2.21(2) . . ?
N2 C5 2.25(2) . . ?
N2 H12 2.286(15) . . ?
N2 H31c 2.502(14) . . ?
C3 C41 2.65(3) . . ?
C3 C5 2.20(2) . . ?
C3 H31a 2.108(14) . . ?
C3 H31b 2.11(2) . . ?
C3 H31c 2.070(16) . . ?
C31 C4 2.62(2) . . ?
C31 F43 2.88(2) . . ?
C4 C42 2.49(3) . . ?
C4 F43 2.97(2) . . ?
C4 O4 2.42(2) . . ?
C4 O5 2.473(19) . . ?
C41 F41 2.41(2) . . ?
C41 F42 2.34(2) . . ?
C41 F43 2.41(2) . . ?
C41 C5 2.41(3) . . ?
C42 O4 2.39(3) . . ?
F41 F42 2.075(17) . . ?
F41 F43 2.124(18) . . ?
F41 H31b 2.317(11) . . ?
F42 F43 2.142(19) . . ?
F42 O4 2.587(17) . . ?
F43 H31a 2.607(13) . . ?
F43 H31b 2.681(13) . . ?
F43 H114 2.575(12) . '2 676' ?
O4 C5 2.83(2) . . ?
O4 O5 2.858(15) . . ?
O4 P2 3.497(12) . . ?
O4 H112 2.633(12) . . ?
O4 H232 2.599(13) . . ?
O5 H16 2.248(9) . . ?
O5 H214 2.538(8) . '2 775' ?
P1 C112 2.731(15) . . ?
P1 C116 2.829(12) . . ?
P1 C122 2.749(14) . . ?
P1 C126 2.805(14) . . ?
P1 C132 2.712(13) . . ?
P1 C136 2.851(14) . . ?
P1 H112 2.801(3) . . ?
P1 H116 2.918(3) . . ?
P1 H122 2.840(3) . . ?
P1 H126 2.925(3) . . ?
P1 H132 2.769(3) . . ?
P1 H136 2.992(3) . . ?
C111 C113 2.39(2) . . ?
C111 C114 2.803(16) . . ?
C111 C115 2.408(16) . . ?
C111 C121 2.850(16) . . ?
C111 C131 2.860(15) . . ?
C111 H112 2.003(13) . . ?
C111 H116 2.034(13) . . ?
C112 C114 2.406(18) . . ?
C112 C115 2.719(18) . . ?
C112 C116 2.33(2) . . ?
C112 H113 2.049(15) . . ?
C113 C115 2.33(2) . . ?
C113 C116 2.68(2) . . ?
C113 H112 2.027(15) . . ?
C113 H114 2.057(15) . . ?
C114 C116 2.34(2) . . ?
C114 H113 2.036(18) . . ?
C114 H115 2.014(18) . . ?
C115 H114 2.038(16) . . ?
C115 H116 2.023(16) . . ?
C116 H115 2.006(11) . . ?
C121 C123 2.39(2) . . ?
C121 C124 2.75(2) . . ?
C121 C125 2.38(2) . . ?
C121 C131 2.830(16) . . ?
C121 H122 2.059(14) . . ?
C121 H126 2.071(15) . . ?
C122 C124 2.43(2) . . ?
C122 C125 2.77(2) . . ?
C122 C126 2.39(2) . . ?
C122 H123 2.111(13) . . ?
C123 C125 2.34(3) . . ?
C123 C126 2.75(2) . . ?
C123 H122 2.131(17) . . ?
C123 H124 2.002(18) . . ?
C124 C126 2.38(2) . . ?
C124 H123 2.06(2) . . ?
C124 H125 2.02(2) . . ?
C125 H124 2.014(16) . . ?
C125 H126 2.081(15) . . ?
C126 H125 2.104(14) . . ?
C131 C133 2.411(18) . . ?
C131 C134 2.794(19) . . ?
C131 C135 2.413(17) . . ?
C131 H126 2.655(11) . . ?
C131 H132 2.026(11) . . ?
C131 H136 2.072(11) . . ?
C132 C134 2.36(2) . . ?
C132 C135 2.690(18) . . ?
C132 C136 2.356(17) . . ?
C132 H133 2.081(13) . . ?
C133 C135 2.342(19) . . ?
C133 C136 2.754(16) . . ?
C133 H132 2.019(17) . . ?
C133 H134 2.079(17) . . ?
C134 C136 2.38(2) . . ?
C134 H133 2.066(15) . . ?
C134 H135 1.997(15) . . ?
C135 H134 2.013(15) . . ?
C135 H136 2.069(14) . . ?
C136 H135 2.035(14) . . ?
P2 C212 2.765(14) . . ?
P2 C216 2.865(13) . . ?
P2 C222 2.728(15) . . ?
P2 C226 2.828(15) . . ?
P2 C232 2.744(18) . . ?
P2 C236 2.807(17) . . ?
P2 H212 2.790(4) . . ?
P2 H216 3.019(3) . . ?
P2 H222 2.800(3) . . ?
P2 H226 2.946(3) . . ?
P2 H232 2.804(3) . . ?
P2 H236 2.983(3) . . ?
C211 C213 2.407(18) . . ?
C211 C214 2.819(17) . . ?
C211 C215 2.415(16) . . ?
C211 C221 2.906(18) . . ?
C211 C231 2.874(18) . . ?
C211 H212 2.007(13) . . ?
C211 H216 2.098(12) . . ?
C211 H236 2.689(10) . . ?
C212 C214 2.358(17) . . ?
C212 C215 2.700(18) . . ?
C212 C216 2.37(2) . . ?
C212 H213 2.015(14) . . ?
C213 C215 2.37(2) . . ?
C213 C216 2.75(2) . . ?
C213 H212 2.002(14) . . ?
C213 H214 2.123(15) . . ?
C214 C216 2.40(2) . . ?
C214 H213 2.031(15) . . ?
C214 H215 2.062(15) . . ?
C215 H214 2.053(16) . . ?
C215 H216 2.024(15) . . ?
C216 H215 2.008(13) . . ?
C221 C223 2.381(18) . . ?
C221 C224 2.76(2) . . ?
C221 C225 2.40(2) . . ?
C221 C231 2.84(2) . . ?
C221 H222 2.021(13) . . ?
C221 H226 2.083(14) . . ?
C222 C224 2.39(2) . . ?
C222 C225 2.74(2) . . ?
C222 C226 2.373(19) . . ?
C222 H223 2.066(15) . . ?
C223 C225 2.38(2) . . ?
C223 C226 2.761(19) . . ?
C223 H222 2.050(17) . . ?
C223 H224 2.061(17) . . ?
C224 C226 2.38(2) . . ?
C224 H223 2.08(2) . . ?
C224 H225 2.022(19) . . ?
C225 H224 2.029(18) . . ?
C225 H226 2.070(18) . . ?
C226 H225 2.051(15) . . ?
C231 C234 2.76(3) . . ?
C231 C233 2.43(3) . . ?
C231 C235 2.39(3) . . ?
C231 H232 2.041(18) . . ?
C231 H236 2.121(18) . . ?
C232 C234 2.38(3) . . ?
C232 C235 2.73(3) . . ?
C232 C236 2.39(3) . . ?
C232 H233 2.060(17) . . ?
C234 C236 2.36(3) . . ?
C234 H233 2.14(3) . . ?
C234 H235 1.89(3) . . ?
C233 C235 2.37(3) . . ?
C233 C236 2.78(3) . . ?
C233 H232 2.08(2) . . ?
C233 H234 1.90(2) . . ?
C235 H234 2.10(2) . . ?
C235 H236 2.06(2) . . ?
C236 H235 2.117(16) . . ?
H13 H14 2.3265(3) . . ?
H15 H16 2.2105(4) . . ?
H16 H214 2.3933(3) . '2 775' ?
H31a H31b 1.55142(16) . . ?
H31a H31c 1.5110(2) . . ?
H31b H31c 1.5452(2) . . ?
H112 H113 2.3375(3) . . ?
H113 H114 2.3449(3) . . ?
H114 H115 2.3423(3) . . ?
H115 H116 2.3124(3) . . ?
H123 H124 2.3310(3) . . ?
H124 H125 2.3163(4) . . ?
H132 H133 2.3556(3) . . ?
H133 H134 2.3863(3) . . ?
H134 H135 2.2948(3) . . ?
H135 H136 2.3540(3) . . ?
H212 H213 2.3211(3) . . ?
H214 H215 2.3428(3) . . ?
H215 H216 2.2896(3) . . ?
H222 H223 2.3569(3) . . ?
H223 H224 2.3786(3) . . ?
H224 H225 2.3316(3) . . ?
H225 H226 2.3721(3) . . ?
H232 H233 2.3489(3) . . ?
H233 H234 2.2671(4) . . ?
H234 H235 2.3032(3) . . ?

loop_
_geom_hbond_atom_site_label_D
_geom_hbond_atom_site_label_H
_geom_hbond_atom_site_label_A
_geom_hbond_site_symmetry_D
_geom_hbond_site_symmetry_H
_geom_hbond_site_symmetry_A
_geom_hbond_distance_DH
_geom_hbond_distance_HA
_geom_hbond_distance_DA
_geom_hbond_angle_DHA
_geom_hbond_publ_flag
? ? ? ? ? ? ? ? ? ? ?

loop_
_geom_torsion_atom_site_label_1
_geom_torsion_atom_site_label_2
_geom_torsion_atom_site_label_3
_geom_torsion_atom_site_label_4
_geom_torsion_site_symmetry_1
_geom_torsion_site_symmetry_2
_geom_torsion_site_symmetry_3
_geom_torsion_site_symmetry_4
_geom_torsion
_geom_torsion_publ_flag
? ? ? ? ? ? ? ? ? ?
